data_4029162
loop_
_publ_author_name
'Harigae, Ryo'
'Moriyama, Katsuhiko'
'Togo, Hideo'

_publ_section_title
;
 Preparation of 3,5-disubstituted pyrazoles and isoxazoles from terminal
 alkynes, aldehydes, hydrazines, and hydroxylamine.
;
_journal_issue 5
_journal_name_full 'The Journal of organic chemistry'
_journal_page_first 2049
_journal_page_last 2058
_journal_paper_doi 10.1021/jo4027116
_journal_volume 79
_journal_year 2014
_chemical_formula_sum 'C15 H10 Cl N O'
_chemical_formula_weight 255.69
_chemical_name_systematic
; 
 ? 
;
_space_group_IT_number 2
_symmetry_space_group_name_Hall '-P 1'
_symmetry_space_group_name_H-M 'P -1'
_atom_sites_solution_hydrogens geom
_atom_sites_solution_primary direct
_atom_sites_solution_secondary difmap
_audit_creation_method SHELXL-97
_cell_angle_alpha 77.856(2)
_cell_angle_beta 82.2450(10)
_cell_angle_gamma 89.7480(10)
_cell_formula_units_Z 2
_cell_length_a 5.7192(6)
_cell_length_b 7.2557(8)
_cell_length_c 14.5967(16)
_cell_measurement_temperature 173(2)
_cell_volume 586.57(11)
_computing_structure_refinement 'SHELXL-97 (Sheldrick, 2008)'
_computing_structure_solution 'SHELXS-97 (Sheldrick, 2008)'
_diffrn_ambient_temperature 173(2)
_diffrn_measured_fraction_theta_full 0.981
_diffrn_measured_fraction_theta_max 0.920
_diffrn_radiation_monochromator graphite
_diffrn_radiation_source 'fine-focus sealed tube'
_diffrn_radiation_type MoK\a
_diffrn_radiation_wavelength 0.71073
_diffrn_reflns_av_R_equivalents 0.0180
_diffrn_reflns_av_sigmaI/netI 0.0501
_diffrn_reflns_limit_h_max 7
_diffrn_reflns_limit_h_min -7
_diffrn_reflns_limit_k_max 6
_diffrn_reflns_limit_k_min -9
_diffrn_reflns_limit_l_max 17
_diffrn_reflns_limit_l_min -19
_diffrn_reflns_number 3328
_diffrn_reflns_theta_full 25.50
_diffrn_reflns_theta_max 27.68
_diffrn_reflns_theta_min 1.44
_exptl_absorpt_coefficient_mu 0.310
_exptl_absorpt_correction_T_max 0.9697
_exptl_absorpt_correction_T_min 0.9406
_exptl_crystal_density_diffrn 1.448
_exptl_crystal_density_method 'not measured'
_exptl_crystal_F_000 264
_exptl_crystal_size_max 0.20
_exptl_crystal_size_mid 0.20
_exptl_crystal_size_min 0.10
_refine_diff_density_max 0.271
_refine_diff_density_min -0.281
_refine_diff_density_rms 0.065
_refine_ls_extinction_coef 0.004(3)
_refine_ls_extinction_expression Fc^*^=kFc[1+0.001xFc^2^\l^3^/sin(2\q)]^-1/4^
_refine_ls_extinction_method SHELXL
_refine_ls_goodness_of_fit_ref 1.061
_refine_ls_hydrogen_treatment mixed
_refine_ls_matrix_type full
_refine_ls_number_parameters 164
_refine_ls_number_reflns 2532
_refine_ls_number_restraints 0
_refine_ls_restrained_S_all 1.061
_refine_ls_R_factor_all 0.0720
_refine_ls_R_factor_gt 0.0452
_refine_ls_shift/su_max 0.001
_refine_ls_shift/su_mean 0.000
_refine_ls_structure_factor_coef Fsqd
_refine_ls_weighting_details 'calc w=1/[\s^2^(Fo^2^)+(0.0536P)^2^+0.2605P] where P=(Fo^2^+2Fc^2^)/3'
_refine_ls_weighting_scheme calc
_refine_ls_wR_factor_gt 0.1010
_refine_ls_wR_factor_ref 0.1278
_reflns_number_gt 1828
_reflns_number_total 2532
_reflns_threshold_expression >2sigma(I)
_cod_data_source_file jo4027116_si_002.cif
_cod_data_source_block a130618mor1
_cod_database_code 4029162

loop_
_symmetry_equiv_pos_as_xyz
'x, y, z'
'-x, -y, -z'

loop_
_atom_site_label
_atom_site_type_symbol
_atom_site_fract_x
_atom_site_fract_y
_atom_site_fract_z
_atom_site_U_iso_or_equiv
_atom_site_adp_type
_atom_site_occupancy
_atom_site_symmetry_multiplicity
_atom_site_calc_flag
_atom_site_refinement_flags
C1 C 0.4670(4) 0.5975(3) 0.14832(17) 0.0234(5) Uani 1 1 d .
C2 C 0.5988(4) 0.5975(3) 0.22104(18) 0.0242(5) Uani 1 1 d .
H2 H 0.7482 0.6610 0.2089 0.029 Uiso 1 1 calc R
C3 C 0.5101(4) 0.5037(3) 0.31164(18) 0.0229(5) Uani 1 1 d .
H3 H 0.6001 0.5018 0.3620 0.028 Uiso 1 1 calc R
C4 C 0.2897(4) 0.4119(3) 0.32983(16) 0.0202(5) Uani 1 1 d .
C5 C 0.1604(4) 0.4133(3) 0.25497(17) 0.0222(5) Uani 1 1 d .
H5 H 0.0111 0.3497 0.2666 0.027 Uiso 1 1 calc R
C6 C 0.2477(4) 0.5066(3) 0.16395(17) 0.0241(5) Uani 1 1 d .
H6 H 0.1592 0.5083 0.1132 0.029 Uiso 1 1 calc R
C7 C 0.1972(4) 0.3158(3) 0.42659(17) 0.0209(5) Uani 1 1 d .
C8 C 0.2971(4) 0.2401(3) 0.50402(16) 0.0210(5) Uani 1 1 d .
H8 H 0.4605 0.2340 0.5099 0.025 Uiso 1 1 calc R
C9 C 0.1044(4) 0.1712(3) 0.57497(16) 0.0193(5) Uani 1 1 d .
C10 C 0.1102(4) 0.0780(3) 0.67458(16) 0.0193(5) Uani 1 1 d .
C11 C 0.3099(4) -0.0174(3) 0.70237(18) 0.0235(5) Uani 1 1 d .
H11 H 0.4427 -0.0242 0.6566 0.028 Uiso 1 1 calc R
C12 C 0.3155(4) -0.1020(3) 0.79618(18) 0.0264(6) Uani 1 1 d .
H12 H 0.4511 -0.1686 0.8143 0.032 Uiso 1 1 calc R
C13 C 0.1243(5) -0.0906(3) 0.86420(18) 0.0266(6) Uani 1 1 d .
H13 H 0.1294 -0.1480 0.9287 0.032 Uiso 1 1 calc R
C14 C -0.0739(5) 0.0053(3) 0.83731(18) 0.0263(6) Uani 1 1 d .
H14 H -0.2049 0.0141 0.8836 0.032 Uiso 1 1 calc R
C15 C -0.0817(4) 0.0882(3) 0.74328(17) 0.0232(5) Uani 1 1 d .
H15 H -0.2188 0.1526 0.7253 0.028 Uiso 1 1 calc R
Cl1 Cl 0.57748(13) 0.71786(10) 0.03469(5) 0.0366(2) Uani 1 1 d .
N1 N -0.0990(4) 0.2027(3) 0.54234(14) 0.0261(5) Uani 1 1 d .
O1 O -0.0420(3) 0.2953(2) 0.44675(12) 0.0270(4) Uani 1 1 d .

loop_
_atom_site_aniso_label
_atom_site_aniso_U_11
_atom_site_aniso_U_22
_atom_site_aniso_U_33
_atom_site_aniso_U_23
_atom_site_aniso_U_13
_atom_site_aniso_U_12
C1 0.0258(13) 0.0213(12) 0.0207(12) -0.0015(10) 0.0007(10) 0.0020(10)
C2 0.0201(13) 0.0231(12) 0.0284(14) -0.0039(10) -0.0017(10) -0.0003(10)
C3 0.0194(12) 0.0256(13) 0.0240(13) -0.0041(10) -0.0055(10) 0.0008(10)
C4 0.0185(12) 0.0213(12) 0.0203(12) -0.0039(9) -0.0019(9) 0.0036(10)
C5 0.0188(12) 0.0231(12) 0.0252(13) -0.0050(10) -0.0044(10) -0.0004(10)
C6 0.0268(13) 0.0262(13) 0.0200(12) -0.0050(10) -0.0060(10) 0.0025(11)
C7 0.0171(12) 0.0223(12) 0.0234(13) -0.0067(10) -0.0005(10) 0.0000(10)
C8 0.0167(12) 0.0235(12) 0.0216(12) -0.0013(9) -0.0033(9) 0.0007(10)
C9 0.0173(12) 0.0200(11) 0.0204(12) -0.0039(9) -0.0022(9) -0.0005(9)
C10 0.0178(12) 0.0179(11) 0.0217(12) -0.0029(9) -0.0028(9) -0.0031(9)
C11 0.0189(12) 0.0236(12) 0.0275(13) -0.0048(10) -0.0019(10) -0.0002(10)
C12 0.0236(13) 0.0242(13) 0.0318(14) -0.0033(11) -0.0089(11) 0.0010(10)
C13 0.0310(14) 0.0258(13) 0.0215(13) -0.0004(10) -0.0053(11) -0.0037(11)
C14 0.0259(14) 0.0256(13) 0.0250(13) -0.0034(10) 0.0025(11) -0.0046(11)
C15 0.0192(12) 0.0218(12) 0.0270(13) -0.0025(10) -0.0022(10) 0.0001(10)
Cl1 0.0436(4) 0.0389(4) 0.0219(4) 0.0013(3) 0.0024(3) -0.0086(3)
N1 0.0208(11) 0.0358(12) 0.0187(11) 0.0004(9) -0.0016(8) -0.0016(9)
O1 0.0170(9) 0.0388(10) 0.0214(9) 0.0019(8) -0.0025(7) -0.0009(8)

loop_
_atom_type_symbol
_atom_type_description
_atom_type_scat_dispersion_real
_atom_type_scat_dispersion_imag
_atom_type_scat_source
C C 0.0033 0.0016 'International Tables Vol C Tables 4.2.6.8 and 6.1.1.4'
H H 0.0000 0.0000 'International Tables Vol C Tables 4.2.6.8 and 6.1.1.4'
N N 0.0061 0.0033 'International Tables Vol C Tables 4.2.6.8 and 6.1.1.4'
O O 0.0106 0.0060 'International Tables Vol C Tables 4.2.6.8 and 6.1.1.4'
Cl Cl 0.1484 0.1585 'International Tables Vol C Tables 4.2.6.8 and 6.1.1.4'

loop_
_geom_angle_atom_site_label_1
_geom_angle_atom_site_label_2
_geom_angle_atom_site_label_3
_geom_angle
C2 C1 C6 121.7(2)
C2 C1 Cl1 118.97(19)
C6 C1 Cl1 119.3(2)
C1 C2 C3 119.1(2)
C1 C2 H2 120.5
C3 C2 H2 120.5
C2 C3 C4 120.6(2)
C2 C3 H3 119.7
C4 C3 H3 119.7
C3 C4 C5 119.2(2)
C3 C4 C7 119.8(2)
C5 C4 C7 121.1(2)
C6 C5 C4 120.7(2)
C6 C5 H5 119.7
C4 C5 H5 119.7
C5 C6 C1 118.7(2)
C5 C6 H6 120.6
C1 C6 H6 120.6
C8 C7 O1 109.7(2)
C8 C7 C4 134.2(2)
O1 C7 C4 116.1(2)
C7 C8 C9 104.9(2)
C7 C8 H8 127.6
C9 C8 H8 127.6
N1 C9 C8 111.5(2)
N1 C9 C10 120.2(2)
C8 C9 C10 128.4(2)
C15 C10 C11 118.8(2)
C15 C10 C9 120.5(2)
C11 C10 C9 120.7(2)
C12 C11 C10 120.4(2)
C12 C11 H11 119.8
C10 C11 H11 119.8
C11 C12 C13 120.5(2)
C11 C12 H12 119.8
C13 C12 H12 119.8
C14 C13 C12 119.5(2)
C14 C13 H13 120.2
C12 C13 H13 120.2
C15 C14 C13 120.2(2)
C15 C14 H14 119.9
C13 C14 H14 119.9
C14 C15 C10 120.6(2)
C14 C15 H15 119.7
C10 C15 H15 119.7
C9 N1 O1 105.61(18)
C7 O1 N1 108.35(17)

loop_
_geom_bond_atom_site_label_1
_geom_bond_atom_site_label_2
_geom_bond_distance
C1 C2 1.382(4)
C1 C6 1.388(3)
C1 Cl1 1.739(2)
C2 C3 1.383(3)
C2 H2 0.9500
C3 C4 1.395(3)
C3 H3 0.9500
C4 C5 1.398(3)
C4 C7 1.466(3)
C5 C6 1.385(3)
C5 H5 0.9500
C6 H6 0.9500
C7 C8 1.347(3)
C7 O1 1.362(3)
C8 C9 1.420(3)
C8 H8 0.9500
C9 N1 1.317(3)
C9 C10 1.474(3)
C10 C15 1.396(3)
C10 C11 1.396(3)
C11 C12 1.383(3)
C11 H11 0.9500
C12 C13 1.389(3)
C12 H12 0.9500
C13 C14 1.386(4)
C13 H13 0.9500
C14 C15 1.384(3)
C14 H14 0.9500
C15 H15 0.9500
N1 O1 1.410(2)
